data_1526079
loop_
_publ_author_name
'Mueller-Bunz, H.'
'Schleid, T.'

_publ_section_title
;
 Darstellung und Aufbau der Lanthanoidfluorid-catena-Trisilicate M3 F (Si3
 O10) (M = Dy, Ho, Er) im Fluorthalenit-Typ (Y3 F (Si3 O10))
;
_journal_name_full 'Zeitschrift fuer Anorganische und Allgemeine Chemie'
_journal_page_first 845
_journal_page_last 852
_journal_volume 626
_journal_year 2000
_chemical_formula_sum 'Dy3 F O10 Si3'
_chemical_name_systematic 'Dy3 F (Si3 O10)'
_space_group_IT_number 14
_symmetry_space_group_name_Hall '-P 2yn'
_symmetry_space_group_name_H-M 'P 1 21/n 1'
_cell_angle_alpha 90
_cell_angle_beta 97.281
_cell_angle_gamma 90
_cell_formula_units_Z 4
_cell_length_a 7.3406
_cell_length_b 11.1655
_cell_length_c 10.4062
_cell_volume 846.030
_citation_journal_id_ASTM ZAACAB
_cod_data_source_file Mueller-Bunz_ZAACAB_2000_798.cif
_cod_data_source_block Dy3F1O10Si3
_cod_original_cell_volume 846.03
_cod_original_sg_symbol_Hall '-P 2ybc (x-z,y,z)'
_cod_original_formula_sum 'Dy3 F1 O10 Si3'
_cod_database_code 1526079

loop_
_symmetry_equiv_pos_as_xyz
x,y,z
-x+1/2,y+1/2,-z+1/2
-x,-y,-z
x-1/2,-y-1/2,z-1/2

loop_
_atom_site_label
_atom_site_type_symbol
_atom_site_fract_x
_atom_site_fract_y
_atom_site_fract_z
_atom_site_occupancy
_atom_site_U_iso_or_equiv
O3 O-2 0.2067 0.1442 0.6959 1 0.0
Si2 Si+4 0.2329 0.2454 0.1118 1 0.0
O5 O-2 0.2685 0.3184 0.9851 1 0.0
Dy1 Dy+3 0.30068 0.40215 0.49634 1 0.0
Si3 Si+4 0.4936 0.0382 0.2086 1 0.0
Si1 Si+4 0.0239 0.0862 0.7408 1 0.0
Dy2 Dy+3 0.40478 0.27033 0.81143 1 0.0
O4 O-2 0.3441 0.3229 0.2318 1 0.0
O9 O-2 0.4636 0.0217 0.3607 1 0.0
F1 F-1 0.1953 0.2164 0.4398 1 0.0
O1 O-2 0.0138 0.0255 0.361 1 0.0
O2 O-2 0.0406 0.0503 0.8913 1 0.0
Dy3 Dy+3 0.26289 0.03173 0.51789 1 0.0
O7 O-2 0.3199 0.1092 0.1241 1 0.0
O10 O-2 0.0243 0.4121 0.3708 1 0.0
O6 O-2 0.0157 0.2287 0.1194 1 0.0
O8 O-2 0.186 0.3955 0.6925 1 0.0
